data_7152379
loop_
_publ_author_name
'Jia, Yang'
'Yang, Wen'
'Du, Da-Ming'

_publ_section_title
;
 Asymmetric Friedel-Crafts alkylation of indoles with 3-nitro-2H-chromenes
 catalyzed by diphenylamine-linked bis(oxazoline) and bis(thiazoline)
 Zn(II) complexes.
;
_journal_issue 24
_journal_name_full 'Organic &amp; biomolecular chemistry'
_journal_page_first 4739
_journal_page_last 4746
_journal_paper_doi 10.1039/c2ob25360g
_journal_volume 10
_journal_year 2012
_chemical_absolute_configuration ad
_chemical_formula_sum 'C17 H13 Br N2 O3'
_chemical_formula_weight 373.20
_chemical_name_systematic
;
?
;
_space_group_IT_number 19
_symmetry_cell_setting orthorhombic
_symmetry_space_group_name_Hall 'P 2ac 2ab'
_symmetry_space_group_name_H-M 'P 21 21 21'
_atom_sites_solution_hydrogens geom
_atom_sites_solution_primary direct
_atom_sites_solution_secondary difmap
_audit_creation_method SHELXL-97
_cell_angle_alpha 90.00
_cell_angle_beta 90.00
_cell_angle_gamma 90.00
_cell_formula_units_Z 4
_cell_length_a 9.315(3)
_cell_length_b 10.631(4)
_cell_length_c 15.819(5)
_cell_measurement_reflns_used 5829
_cell_measurement_temperature 153(2)
_cell_measurement_theta_max 29.117
_cell_measurement_theta_min 2.308
_cell_volume 1566.5(9)
_computing_cell_refinement 'CrystalClear (Rigaku Inc., 2008)'
_computing_data_collection 'CrystalClear (Rigaku Inc., 2008)'
_computing_data_reduction 'CrystalClear (Rigaku Inc., 2008)'
_computing_structure_refinement 'SHELXL-97 (Sheldrick, 1997)'
_computing_structure_solution 'SHELXS-97 (Sheldrick, 1990)'
_diffrn_ambient_temperature 153(2)
_diffrn_detector_area_resol_mean 28.5714
_diffrn_measured_fraction_theta_full 0.997
_diffrn_measured_fraction_theta_max 0.997
_diffrn_measurement_device_type AFC10/Saturn724+
_diffrn_measurement_method 'phi and omega scans'
_diffrn_radiation_monochromator graphite
_diffrn_radiation_source 'Rotating Anode'
_diffrn_radiation_type MoK\a
_diffrn_radiation_wavelength 0.71073
_diffrn_reflns_av_R_equivalents 0.0404
_diffrn_reflns_av_sigmaI/netI 0.0748
_diffrn_reflns_limit_h_max 12
_diffrn_reflns_limit_h_min -10
_diffrn_reflns_limit_k_max 14
_diffrn_reflns_limit_k_min -14
_diffrn_reflns_limit_l_max 21
_diffrn_reflns_limit_l_min -19
_diffrn_reflns_number 13727
_diffrn_reflns_theta_full 29.12
_diffrn_reflns_theta_max 29.12
_diffrn_reflns_theta_min 3.18
_diffrn_standards_decay_% 0
_diffrn_standards_interval_count 0
_diffrn_standards_interval_time 0
_diffrn_standards_number 0
_exptl_absorpt_coefficient_mu 2.640
_exptl_absorpt_correction_T_max 0.5491
_exptl_absorpt_correction_T_min 0.3999
_exptl_absorpt_correction_type multi-scan
_exptl_crystal_colour Colorless
_exptl_crystal_density_diffrn 1.582
_exptl_crystal_density_method 'not measured'
_exptl_crystal_description Block
_exptl_crystal_F_000 752
_exptl_crystal_size_max 0.43
_exptl_crystal_size_mid 0.32
_exptl_crystal_size_min 0.26
_refine_diff_density_max 0.371
_refine_diff_density_min -0.250
_refine_diff_density_rms 0.051
_refine_ls_abs_structure_details 'Flack H D (1983), Acta Cryst. A39, 876-881'
_refine_ls_abs_structure_Flack 0.011(4)
_refine_ls_extinction_method none
_refine_ls_goodness_of_fit_ref 0.988
_refine_ls_hydrogen_treatment mixed
_refine_ls_matrix_type full
_refine_ls_number_parameters 222
_refine_ls_number_reflns 4196
_refine_ls_number_restraints 2
_refine_ls_restrained_S_all 0.989
_refine_ls_R_factor_all 0.0481
_refine_ls_R_factor_gt 0.0291
_refine_ls_shift/su_max 0.003
_refine_ls_shift/su_mean 0.000
_refine_ls_structure_factor_coef Fsqd
_refine_ls_weighting_details 'calc w=1/[\s^2^(Fo^2^)+(0.0011P)^2^+-0.1000P] where P=(Fo^2^+2Fc^2^)/3'
_refine_ls_weighting_scheme calc
_refine_ls_wR_factor_gt 0.0367
_refine_ls_wR_factor_ref 0.0377
_reflns_number_gt 2771
_reflns_number_total 4196
_reflns_threshold_expression >2sigma(I)
_cod_data_source_file c2ob25360g.txt
_cod_data_source_block bo1447
_cod_depositor_comments
;
The following automatic conversions were performed:

'_symmetry_cell_setting' value 'Orthorhombic' changed to
'orthorhombic' according to
/home/saulius/struct/CIF-dictionaries/cif_core.dic dictionary named
'cif_core.dic' version 2.4.1 from 2010-06-29.

Automatic conversion script
Id: cif_fix_values 1715 2011-07-08 13:25:40Z adriana 

The following automatic conversions were performed:

'_exptl_absorpt_correction_type' value 'Multi-scans' was replaced
with the value 'multi-scan' as specified in the replacement file
'src/cod-tools/trunk/data/replacement-values/replacement_values.lst'.

Automatic conversion script
Id: cif_fix_values 5376 2017-05-30 11:51:03Z andrius 
;
_cod_original_sg_symbol_H-M P2(1)2(1)2(1)
_cod_database_code 7152379

loop_
_symmetry_equiv_pos_as_xyz
'x, y, z'
'-x+1/2, -y, z+1/2'
'-x, y+1/2, -z+1/2'
'x+1/2, -y+1/2, -z'

loop_
_atom_site_label
_atom_site_type_symbol
_atom_site_fract_x
_atom_site_fract_y
_atom_site_fract_z
_atom_site_U_iso_or_equiv
_atom_site_adp_type
_atom_site_occupancy
_atom_site_symmetry_multiplicity
_atom_site_calc_flag
_atom_site_refinement_flags
_atom_site_disorder_assembly
_atom_site_disorder_group
O1 O 0.94140(14) 0.62012(13) 0.67808(8) 0.0210(4) Uani 1 1 d . . .
O2 O 1.11151(17) 0.52191(15) 0.86761(10) 0.0401(5) Uani 1 1 d . . .
O3 O 1.11902(15) 0.40688(14) 0.75539(10) 0.0313(4) Uani 1 1 d . . .
N1 N 0.4347(2) 0.39219(19) 0.78308(11) 0.0226(5) Uani 1 1 d . A .
N2 N 1.0541(2) 0.46824(17) 0.80829(11) 0.0233(5) Uani 1 1 d . A .
C1 C 0.9038(2) 0.5236(2) 0.62290(14) 0.0170(5) Uani 1 1 d . A .
C2 C 0.9316(2) 0.5444(2) 0.53799(13) 0.0223(6) Uani 1 1 d . . .
H2 H 0.9729 0.6217 0.5201 0.027 Uiso 1 1 calc R . .
C3 C 0.8990(2) 0.4521(2) 0.47946(13) 0.0283(6) Uani 1 1 d . A .
H3 H 0.9193 0.4648 0.4212 0.034 Uiso 1 1 calc R . .
C4 C 0.8369(2) 0.34179(17) 0.50636(11) 0.0266(6) Uani 1 1 d D . .
C5 C 0.8105(2) 0.31985(17) 0.59095(11) 0.0226(5) Uani 1 1 d . A .
H5 H 0.7678 0.2429 0.6081 0.027 Uiso 1 1 calc R . .
C6 C 0.8464(2) 0.41024(19) 0.65133(12) 0.0168(5) Uani 1 1 d . . .
C7 C 0.82567(18) 0.38118(18) 0.74424(11) 0.0152(5) Uani 1 1 d . A .
H7 H 0.8767 0.3006 0.7569 0.018 Uiso 1 1 calc R . .
C8 C 0.8935(2) 0.48475(18) 0.79801(12) 0.0166(5) Uani 1 1 d . . .
H8 H 0.8477 0.4843 0.8552 0.020 Uiso 1 1 calc R A .
C9 C 0.8725(2) 0.61309(17) 0.75848(12) 0.0208(5) Uani 1 1 d . A .
H9A H 0.7686 0.6297 0.7516 0.025 Uiso 1 1 calc R . .
H9B H 0.9125 0.6784 0.7964 0.025 Uiso 1 1 calc R . .
C10 C 0.5551(2) 0.4296(2) 0.74051(13) 0.0220(5) Uani 1 1 d . A .
H10 H 0.5571 0.4913 0.6971 0.026 Uiso 1 1 calc R . .
C11 C 0.6713(2) 0.36562(18) 0.76923(11) 0.0157(5) Uani 1 1 d . . .
C12 C 0.6210(2) 0.2807(2) 0.83382(11) 0.0155(5) Uani 1 1 d . A .
C13 C 0.6851(2) 0.19183(17) 0.88578(11) 0.0200(5) Uani 1 1 d . . .
H13 H 0.7857 0.1777 0.8826 0.024 Uiso 1 1 calc R A .
C14 C 0.6022(2) 0.12389(19) 0.94218(12) 0.0246(5) Uani 1 1 d . A .
H14 H 0.6461 0.0629 0.9777 0.030 Uiso 1 1 calc R . .
C15 C 0.4533(2) 0.1446(2) 0.94729(12) 0.0260(6) Uani 1 1 d . . .
H15 H 0.3981 0.0964 0.9860 0.031 Uiso 1 1 calc R A .
C16 C 0.3858(2) 0.2325(2) 0.89772(11) 0.0234(5) Uani 1 1 d . A .
H16 H 0.2855 0.2470 0.9020 0.028 Uiso 1 1 calc R . .
C17 C 0.4710(2) 0.3000(2) 0.84045(11) 0.0177(5) Uani 1 1 d . . .
H1N H 0.349(2) 0.4240(19) 0.7716(13) 0.055(9) Uiso 1 1 d . . .
Br1 Br 0.8048(13) 0.2155(3) 0.4241(3) 0.0658(9) Uani 0.60(2) 1 d PD A 1
Br1' Br 0.7710(6) 0.2153(5) 0.4301(3) 0.0387(9) Uani 0.40(2) 1 d PD A 2

loop_
_atom_site_aniso_label
_atom_site_aniso_U_11
_atom_site_aniso_U_22
_atom_site_aniso_U_33
_atom_site_aniso_U_23
_atom_site_aniso_U_13
_atom_site_aniso_U_12
O1 0.0234(9) 0.0163(9) 0.0234(9) 0.0035(7) 0.0037(7) -0.0022(7)
O2 0.0346(11) 0.0488(13) 0.0370(11) -0.0077(9) -0.0174(9) -0.0072(9)
O3 0.0172(9) 0.0373(12) 0.0395(11) -0.0099(9) 0.0001(8) 0.0038(8)
N1 0.0111(12) 0.0317(13) 0.0251(11) 0.0035(9) -0.0032(9) 0.0029(10)
N2 0.0209(12) 0.0231(13) 0.0259(13) 0.0061(10) -0.0041(10) -0.0035(10)
C1 0.0124(13) 0.0223(14) 0.0163(13) 0.0002(10) 0.0004(10) 0.0027(10)
C2 0.0207(14) 0.0213(14) 0.0248(13) 0.0103(11) 0.0052(10) 0.0017(11)
C3 0.0343(16) 0.0360(16) 0.0147(12) 0.0067(11) 0.0015(11) 0.0100(14)
C4 0.0402(17) 0.0204(13) 0.0193(13) -0.0035(10) -0.0054(11) 0.0120(12)
C5 0.0280(14) 0.0160(12) 0.0239(13) 0.0022(9) -0.0016(10) 0.0015(11)
C6 0.0150(13) 0.0170(13) 0.0182(12) 0.0023(10) -0.0003(9) 0.0022(10)
C7 0.0146(12) 0.0157(12) 0.0155(11) 0.0056(9) 0.0035(10) 0.0014(9)
C8 0.0083(12) 0.0216(13) 0.0198(13) 0.0028(10) 0.0044(10) 0.0015(10)
C9 0.0195(12) 0.0233(14) 0.0195(12) -0.0027(11) 0.0014(10) 0.0024(10)
C10 0.0198(13) 0.0275(15) 0.0187(13) 0.0051(11) -0.0002(11) -0.0046(11)
C11 0.0143(12) 0.0200(12) 0.0130(11) 0.0011(9) -0.0008(9) -0.0017(10)
C12 0.0144(12) 0.0176(11) 0.0145(10) -0.0014(11) -0.0015(9) -0.0023(12)
C13 0.0200(13) 0.0209(13) 0.0190(11) -0.0011(9) -0.0004(10) 0.0018(11)
C14 0.0377(15) 0.0181(13) 0.0180(13) 0.0012(10) 0.0011(11) -0.0022(12)
C15 0.0341(15) 0.0274(14) 0.0166(13) -0.0027(11) 0.0068(11) -0.0116(12)
C16 0.0197(12) 0.0315(15) 0.0189(11) -0.0054(11) 0.0046(10) -0.0081(12)
C17 0.0185(13) 0.0195(13) 0.0152(11) -0.0038(11) -0.0016(9) -0.0062(11)
Br1 0.140(3) 0.0325(7) 0.0251(6) -0.0102(6) -0.0149(13) 0.0203(11)
Br1' 0.062(3) 0.0331(9) 0.0211(8) -0.0041(8) -0.0082(6) 0.0013(10)

loop_
_atom_type_symbol
_atom_type_description
_atom_type_scat_dispersion_real
_atom_type_scat_dispersion_imag
_atom_type_scat_source
C C 0.0033 0.0016 'International Tables Vol C Tables 4.2.6.8 and 6.1.1.4'
H H 0.0000 0.0000 'International Tables Vol C Tables 4.2.6.8 and 6.1.1.4'
N N 0.0061 0.0033 'International Tables Vol C Tables 4.2.6.8 and 6.1.1.4'
O O 0.0106 0.0060 'International Tables Vol C Tables 4.2.6.8 and 6.1.1.4'
Br Br -0.2901 2.4595 'International Tables Vol C Tables 4.2.6.8 and 6.1.1.4'

loop_
_geom_angle_atom_site_label_1
_geom_angle_atom_site_label_2
_geom_angle_atom_site_label_3
_geom_angle
C1 O1 C9 114.03(15)
C10 N1 C17 109.27(18)
C10 N1 H1N 122.0(14)
C17 N1 H1N 128.7(13)
O3 N2 O2 124.0(2)
O3 N2 C8 118.50(17)
O2 N2 C8 117.41(18)
C2 C1 O1 116.3(2)
C2 C1 C6 121.5(2)
O1 C1 C6 122.14(19)
C3 C2 C1 119.6(2)
C3 C2 H2 120.2
C1 C2 H2 120.2
C4 C3 C2 119.37(19)
C4 C3 H3 120.3
C2 C3 H3 120.3
C3 C4 C5 121.27(17)
C3 C4 Br1 117.3(3)
C5 C4 Br1 121.2(3)
C3 C4 Br1' 122.7(2)
C5 C4 Br1' 115.9(2)
Br1 C4 Br1' 9.9(3)
C4 C5 C6 120.31(18)
C4 C5 H5 119.8
C6 C5 H5 119.8
C1 C6 C5 117.81(19)
C1 C6 C7 122.60(18)
C5 C6 C7 119.57(18)
C11 C7 C6 113.60(16)
C11 C7 C8 109.21(15)
C6 C7 C8 109.91(16)
C11 C7 H7 108.0
C6 C7 H7 108.0
C8 C7 H7 108.0
C9 C8 N2 106.06(15)
C9 C8 C7 111.47(16)
N2 C8 C7 112.62(16)
C9 C8 H8 108.9
N2 C8 H8 108.9
C7 C8 H8 108.9
O1 C9 C8 110.93(15)
O1 C9 H9A 109.5
C8 C9 H9A 109.5
O1 C9 H9B 109.5
C8 C9 H9B 109.5
H9A C9 H9B 108.0
C11 C10 N1 110.13(19)
C11 C10 H10 124.9
N1 C10 H10 124.9
C10 C11 C12 106.95(17)
C10 C11 C7 128.42(19)
C12 C11 C7 124.56(17)
C13 C12 C17 118.66(19)
C13 C12 C11 134.95(19)
C17 C12 C11 106.39(18)
C14 C13 C12 119.84(19)
C14 C13 H13 120.1
C12 C13 H13 120.1
C13 C14 C15 120.4(2)
C13 C14 H14 119.8
C15 C14 H14 119.8
C16 C15 C14 121.7(2)
C16 C15 H15 119.2
C14 C15 H15 119.2
C15 C16 C17 117.3(2)
C15 C16 H16 121.4
C17 C16 H16 121.4
N1 C17 C16 130.6(2)
N1 C17 C12 107.24(18)
C16 C17 C12 122.1(2)

loop_
_geom_bond_atom_site_label_1
_geom_bond_atom_site_label_2
_geom_bond_distance
O1 C1 1.392(2)
O1 C9 1.427(2)
O2 N2 1.221(2)
O3 N2 1.221(2)
N1 C10 1.367(2)
N1 C17 1.378(3)
N1 H1N 0.889(19)
N2 C8 1.515(2)
C1 C2 1.386(3)
C1 C6 1.393(3)
C2 C3 1.383(3)
C2 H2 0.9500
C3 C4 1.375(3)
C3 H3 0.9500
C4 C5 1.380(2)
C4 Br1 1.894(2)
C4 Br1' 1.908(3)
C5 C6 1.395(2)
C5 H5 0.9500
C6 C7 1.514(2)
C7 C11 1.500(2)
C7 C8 1.528(2)
C7 H7 1.0000
C8 C9 1.514(2)
C8 H8 1.0000
C9 H9A 0.9900
C9 H9B 0.9900
C10 C11 1.357(2)
C10 H10 0.9500
C11 C12 1.442(2)
C12 C13 1.387(2)
C12 C17 1.417(2)
C13 C14 1.383(2)
C13 H13 0.9500
C14 C15 1.407(2)
C14 H14 0.9500
C15 C16 1.373(3)
C15 H15 0.9500
C16 C17 1.402(2)
C16 H16 0.9500

loop_
_geom_torsion_atom_site_label_1
_geom_torsion_atom_site_label_2
_geom_torsion_atom_site_label_3
_geom_torsion_atom_site_label_4
_geom_torsion
C9 O1 C1 C2 161.42(17)
C9 O1 C1 C6 -20.9(3)
O1 C1 C2 C3 179.14(17)
C6 C1 C2 C3 1.4(3)
C1 C2 C3 C4 1.2(3)
C2 C3 C4 C5 -2.0(3)
C2 C3 C4 Br1 -176.5(4)
C2 C3 C4 Br1' 173.9(3)
C3 C4 C5 C6 0.2(3)
Br1 C4 C5 C6 174.5(4)
Br1' C4 C5 C6 -175.9(2)
C2 C1 C6 C5 -3.2(3)
O1 C1 C6 C5 179.24(17)
C2 C1 C6 C7 175.15(19)
O1 C1 C6 C7 -2.4(3)
C4 C5 C6 C1 2.4(3)
C4 C5 C6 C7 -176.02(17)
C1 C6 C7 C11 115.5(2)
C5 C6 C7 C11 -66.1(2)
C1 C6 C7 C8 -7.2(3)
C5 C6 C7 C8 171.16(17)
O3 N2 C8 C9 -98.9(2)
O2 N2 C8 C9 78.2(2)
O3 N2 C8 C7 23.3(3)
O2 N2 C8 C7 -159.61(17)
C11 C7 C8 C9 -87.64(19)
C6 C7 C8 C9 37.6(2)
C11 C7 C8 N2 153.30(15)
C6 C7 C8 N2 -81.5(2)
C1 O1 C9 C8 52.6(2)
N2 C8 C9 O1 60.5(2)
C7 C8 C9 O1 -62.4(2)
C17 N1 C10 C11 -1.0(2)
N1 C10 C11 C12 0.7(2)
N1 C10 C11 C7 -176.30(19)
C6 C7 C11 C10 -36.9(3)
C8 C7 C11 C10 86.2(2)
C6 C7 C11 C12 146.57(19)
C8 C7 C11 C12 -90.3(2)
C10 C11 C12 C13 179.7(2)
C7 C11 C12 C13 -3.2(4)
C10 C11 C12 C17 -0.2(2)
C7 C11 C12 C17 176.94(17)
C17 C12 C13 C14 0.4(3)
C11 C12 C13 C14 -179.5(2)
C12 C13 C14 C15 -0.1(3)
C13 C14 C15 C16 -0.6(3)
C14 C15 C16 C17 1.0(3)
C10 N1 C17 C16 -179.6(2)
C10 N1 C17 C12 0.8(2)
C15 C16 C17 N1 179.66(19)
C15 C16 C17 C12 -0.8(3)
C13 C12 C17 N1 179.74(17)
C11 C12 C17 N1 -0.3(2)
C13 C12 C17 C16 0.1(3)
C11 C12 C17 C16 179.99(18)
